data_7061973
loop_
_publ_author_name
'Fumoto, Takuma'
'Imato, Keiichi'
'Ooyama, Yousuke'

_publ_section_title
;
 Elucidation of a detection mechanism of a fluorescent sensor based on
 photo-induced electron transfer for water
;
_journal_issue 44
_journal_name_full 'New Journal of Chemistry'
_journal_page_first 21037
_journal_page_last 21046
_journal_paper_doi 10.1039/D2NJ04153G
_journal_volume 46
_journal_year 2022
_chemical_formula_sum 'C24 H21 B N2 O2'
_chemical_formula_weight 380.24
_space_group_crystal_system monoclinic
_space_group_IT_number 14
_space_group_name_Hall '-P 2ybc'
_space_group_name_H-M_alt 'P 1 21/c 1'
_atom_sites_solution_hydrogens geom
_audit_update_record
;
2022-07-26 deposited with the CCDC.	2022-09-27 downloaded from the CCDC.
;
_cell_angle_alpha 90
_cell_angle_beta 104.3580(10)
_cell_angle_gamma 90
_cell_formula_units_Z 4
_cell_length_a 12.7784(15)
_cell_length_b 10.4451(12)
_cell_length_c 15.3432(18)
_cell_measurement_reflns_used 6435
_cell_measurement_temperature 173.(2)
_cell_measurement_theta_max 27.7228
_cell_measurement_theta_min 2.3832
_cell_volume 1983.9(4)
_computing_cell_refinement 'Bruker SAINT'
_computing_data_collection 'APEX2(Bruker AXS)'
_computing_data_reduction 'Bruker SAINT'
_computing_molecular_graphics 'XSHELL V6.3.1(Bruker AXS)'
_computing_publication_material 'Generate Report (Bruker AXS)'
_computing_structure_refinement 'SHELXL-2014/6 (Sheldrick, 2014)'
_diffrn_ambient_temperature 173.(2)
_diffrn_detector_area_resol_mean 8.3333
_diffrn_measured_fraction_theta_full 0.998
_diffrn_measured_fraction_theta_max 0.998
_diffrn_measurement_device_type 'Bruker D8 goniometer'
_diffrn_measurement_method 'omega scans'
_diffrn_radiation_monochromator 'multilayered conforcal mirror'
_diffrn_radiation_type MoKa
_diffrn_radiation_wavelength 0.71073
_diffrn_reflns_av_R_equivalents 0.0344
_diffrn_reflns_av_unetI/netI 0.0258
_diffrn_reflns_limit_h_max 16
_diffrn_reflns_limit_h_min -16
_diffrn_reflns_limit_k_max 13
_diffrn_reflns_limit_k_min -13
_diffrn_reflns_limit_l_max 20
_diffrn_reflns_limit_l_min -20
_diffrn_reflns_number 23781
_diffrn_reflns_theta_full 28.00
_diffrn_reflns_theta_max 28.00
_diffrn_reflns_theta_min 1.65
_diffrn_source 'rotating-anode X-ray tube'
_diffrn_source_type 'Bruker Turbo X-ray Source'
_exptl_absorpt_coefficient_mu 0.081
_exptl_absorpt_correction_T_max 1.00
_exptl_absorpt_correction_T_min 0.91
_exptl_absorpt_correction_type multi-scan
_exptl_absorpt_process_details 'SADABS V2014/4 (Bruker AXS Inc.)'
_exptl_crystal_colour 'clear colourless'
_exptl_crystal_density_diffrn 1.273
_exptl_crystal_density_method 'not measured'
_exptl_crystal_description plate
_exptl_crystal_F_000 800
_exptl_crystal_size_max 0.200
_exptl_crystal_size_mid 0.170
_exptl_crystal_size_min 0.060
_refine_diff_density_max 0.282
_refine_diff_density_min -0.238
_refine_ls_extinction_method none
_refine_ls_goodness_of_fit_ref 0.979
_refine_ls_hydrogen_treatment constr
_refine_ls_matrix_type full
_refine_ls_number_parameters 265
_refine_ls_number_reflns 4786
_refine_ls_number_restraints 0
_refine_ls_restrained_S_all 0.979
_refine_ls_R_factor_all 0.0534
_refine_ls_R_factor_gt 0.0426
_refine_ls_shift/su_max 0.000
_refine_ls_shift/su_mean 0.000
_refine_ls_structure_factor_coef Fsqd
_refine_ls_weighting_details 'w=1/[\s^2^(Fo^2^)+(0.0418P)^2^+0.9172P] where P=(Fo^2^+2Fc^2^)/3'
_refine_ls_weighting_scheme calc
_refine_ls_wR_factor_gt 0.0975
_refine_ls_wR_factor_ref 0.1045
_reflns_number_gt 3874
_reflns_number_total 4786
_reflns_threshold_expression 'I > 2\s(I)'
_cod_data_source_file d2nj04153g2.cif
_cod_data_source_block 20190121TF-2
_cod_depositor_comments 'Adding full bibliography for 7061973.cif.'
_cod_database_code 7061973

loop_
_space_group_symop_operation_xyz
'x, y, z'
'-x, y+1/2, -z+1/2'
'-x, -y, -z'
'x, -y-1/2, z-1/2'

loop_
_atom_site_type_symbol
_atom_site_label
_atom_site_fract_x
_atom_site_fract_y
_atom_site_fract_z
_atom_site_U_iso_or_equiv
_atom_site_adp_type
_atom_site_calc_flag
_atom_site_refinement_flags_adp
_atom_site_refinement_flags_occupancy
_atom_site_refinement_flags_posn
_atom_site_occupancy
_atom_site_disorder_assembly
_atom_site_disorder_group
B B1 0.11017(11) 0.35815(14) 0.45181(10) 0.0250(3) Uani d . . . 1 . .
C C1 0.48299(10) 0.36827(12) 0.57072(8) 0.0233(2) Uani d . . . 1 . .
C C2 0.40112(11) 0.34833(13) 0.48915(8) 0.0290(3) Uani d . . . 1 . .
H H00H 0.3401 0.4035 0.4751 0.035 Uiso calc U . R 1 . .
C C3 0.40906(13) 0.25171(15) 0.43142(9) 0.0371(3) Uani d . . . 1 . .
H H00O 0.3534 0.2405 0.378 0.045 Uiso calc U . R 1 . .
C C4 0.49866(13) 0.16808(15) 0.44968(10) 0.0392(4) Uani d . . . 1 . .
H H00S 0.502 0.0999 0.4095 0.047 Uiso calc U . R 1 . .
C C5 0.58026(12) 0.18514(13) 0.52478(10) 0.0341(3) Uani d . . . 1 . .
H H00N 0.6408 0.1293 0.5362 0.041 Uiso calc U . R 1 . .
C C6 0.57598(11) 0.28622(12) 0.58685(8) 0.0261(3) Uani d . . . 1 . .
C C7 0.66131(10) 0.30863(12) 0.66183(9) 0.0273(3) Uani d . . . 1 . .
H H00I 0.7235 0.2556 0.6719 0.033 Uiso calc U . R 1 . .
C C8 0.65753(10) 0.40696(12) 0.72240(8) 0.0234(3) Uani d . . . 1 . .
C C9 0.74817(11) 0.43285(13) 0.79648(9) 0.0293(3) Uani d . . . 1 . .
H H00K 0.812 0.3833 0.8035 0.035 Uiso calc U . R 1 . .
C C10 0.74463(11) 0.52677(14) 0.85678(9) 0.0326(3) Uani d . . . 1 . .
H H00Q 0.8058 0.5433 0.9051 0.039 Uiso calc U . R 1 . .
C C11 0.64907(11) 0.59999(13) 0.84729(9) 0.0306(3) Uani d . . . 1 . .
H H00J 0.6459 0.6636 0.8908 0.037 Uiso calc U . R 1 . .
C C12 0.56176(10) 0.58071(12) 0.77690(8) 0.0261(3) Uani d . . . 1 . .
H H009 0.4992 0.6322 0.7719 0.031 Uiso calc U . R 1 . .
C C13 0.56182(10) 0.48455(11) 0.71007(8) 0.0217(2) Uani d . . . 1 . .
C C14 0.47513(10) 0.46447(11) 0.63362(8) 0.0215(2) Uani d . . . 1 . .
C C15 0.37433(10) 0.54626(12) 0.61659(8) 0.0236(3) Uani d . . . 1 . .
H H00A 0.3884 0.6217 0.6569 0.028 Uiso calc U . R 1 . .
H H00B 0.3574 0.5777 0.5538 0.028 Uiso calc U . R 1 . .
C C16 0.29846(11) 0.43179(14) 0.72531(9) 0.0303(3) Uani d . . . 1 . .
H H00G 0.3095 0.5059 0.7658 0.045 Uiso calc U . R 1 . .
H H00M 0.3628 0.3771 0.74 0.045 Uiso calc U . R 1 . .
H H00P 0.2357 0.3829 0.7325 0.045 Uiso calc U . R 1 . .
C C17 0.18327(10) 0.55946(12) 0.61107(8) 0.0257(3) Uani d . . . 1 . .
H H00D 0.1998 0.6378 0.6483 0.031 Uiso calc U . R 1 . .
H H00E 0.1238 0.5144 0.6291 0.031 Uiso calc U . R 1 . .
C C18 0.14402(9) 0.59887(12) 0.51315(8) 0.0231(2) Uani d . . . 1 . .
C C19 0.13238(10) 0.72960(12) 0.49552(8) 0.0263(3) Uani d . . . 1 . .
H H00F 0.1562 0.789 0.5432 0.032 Uiso calc U . R 1 . .
C C20 0.08625(10) 0.77447(12) 0.40897(9) 0.0267(3) Uani d . . . 1 . .
C C21 0.05420(10) 0.68964(12) 0.33753(9) 0.0270(3) Uani d . . . 1 . .
H H00L 0.0236 0.72 0.2783 0.032 Uiso calc U . R 1 . .
C C22 0.06804(10) 0.55974(12) 0.35482(8) 0.0253(3) Uani d . . . 1 . .
H H00C 0.048 0.5015 0.3059 0.03 Uiso calc U . R 1 . .
C C23 0.11058(9) 0.51045(12) 0.44176(8) 0.0228(2) Uani d . . . 1 . .
C C24 0.07059(13) 0.91029(13) 0.39443(10) 0.0369(3) Uani d . . . 1 . .
N N1 0.27955(8) 0.47605(10) 0.63161(7) 0.0227(2) Uani d . . . 1 . .
N N2 0.05769(14) 1.01769(13) 0.38293(10) 0.0570(4) Uani d . . . 1 . .
O O1 0.04946(8) 0.29355(9) 0.37949(6) 0.0337(2) Uani d . . . 1 . .
H H1 0.0584 0.2144 0.3879 0.051 Uiso calc U . R 1 . .
O O2 0.16369(8) 0.29338(9) 0.52505(6) 0.0315(2) Uani d . . . 1 . .
H H2 0.2063 0.3431 0.5597 0.047 Uiso calc U . R 1 . .

loop_
_atom_site_aniso_label
_atom_site_aniso_U_11
_atom_site_aniso_U_22
_atom_site_aniso_U_33
_atom_site_aniso_U_12
_atom_site_aniso_U_13
_atom_site_aniso_U_23
B1 0.0252(7) 0.0223(7) 0.0263(7) 0.0013(5) 0.0038(5) 0.0021(5)
C1 0.0288(6) 0.0226(6) 0.0191(6) -0.0071(5) 0.0070(5) 0.0010(5)
C2 0.0337(7) 0.0320(7) 0.0207(6) -0.0085(5) 0.0054(5) -0.0007(5)
C3 0.0483(8) 0.0405(8) 0.0216(6) -0.0144(7) 0.0066(6) -0.0060(6)
C4 0.0572(9) 0.0333(7) 0.0307(7) -0.0118(7) 0.0176(7) -0.0131(6)
C5 0.0444(8) 0.0277(7) 0.0340(7) -0.0040(6) 0.0168(6) -0.0068(6)
C6 0.0330(7) 0.0231(6) 0.0248(6) -0.0052(5) 0.0121(5) -0.0013(5)
C7 0.0284(6) 0.0257(6) 0.0292(7) 0.0011(5) 0.0094(5) -0.0004(5)
C8 0.0240(6) 0.0236(6) 0.0222(6) -0.0024(5) 0.0049(5) 0.0019(5)
C9 0.0249(6) 0.0317(7) 0.0286(7) 0.0028(5) 0.0015(5) 0.0015(5)
C10 0.0295(7) 0.0359(7) 0.0268(7) -0.0029(6) -0.0035(5) -0.0023(6)
C11 0.0341(7) 0.0290(7) 0.0256(6) -0.0026(5) 0.0019(5) -0.0080(5)
C12 0.0275(6) 0.0251(6) 0.0245(6) -0.0001(5) 0.0043(5) -0.0027(5)
C13 0.0242(6) 0.0212(6) 0.0196(5) -0.0027(5) 0.0051(5) 0.0008(4)
C14 0.0247(6) 0.0205(6) 0.0192(5) -0.0037(5) 0.0049(5) 0.0020(4)
C15 0.0260(6) 0.0217(6) 0.0207(6) -0.0024(5) 0.0013(5) 0.0024(5)
C16 0.0295(7) 0.0366(7) 0.0229(6) 0.0026(6) 0.0031(5) 0.0100(5)
C17 0.0261(6) 0.0278(6) 0.0204(6) 0.0036(5) 0.0005(5) 0.0026(5)
C18 0.0215(6) 0.0239(6) 0.0215(6) 0.0016(5) 0.0008(4) 0.0023(5)
C19 0.0282(6) 0.0226(6) 0.0246(6) -0.0003(5) -0.0004(5) -0.0015(5)
C20 0.0292(6) 0.0192(6) 0.0287(6) 0.0005(5) 0.0016(5) 0.0037(5)
C21 0.0291(6) 0.0258(6) 0.0227(6) -0.0015(5) -0.0002(5) 0.0054(5)
C22 0.0280(6) 0.0232(6) 0.0218(6) -0.0020(5) 0.0004(5) -0.0001(5)
C23 0.0214(6) 0.0213(6) 0.0235(6) 0.0004(4) 0.0015(5) 0.0025(5)
C24 0.0471(8) 0.0252(7) 0.0304(7) 0.0000(6) -0.0054(6) 0.0029(6)
N1 0.0223(5) 0.0242(5) 0.0188(5) 0.0004(4) -0.0001(4) 0.0050(4)
N2 0.0844(11) 0.0241(6) 0.0477(8) 0.0011(7) -0.0116(8) 0.0042(6)
O1 0.0465(6) 0.0188(4) 0.0291(5) 0.0012(4) -0.0032(4) -0.0003(4)
O2 0.0336(5) 0.0220(4) 0.0323(5) -0.0016(4) -0.0045(4) 0.0053(4)

loop_
_atom_type_symbol
_atom_type_description
_atom_type_scat_dispersion_real
_atom_type_scat_dispersion_imag
_atom_type_scat_source
C C 0.0033 0.0016 'International Tables Vol C Tables 4.2.6.8 and 6.1.1.4'
H H 0.0000 0.0000 'International Tables Vol C Tables 4.2.6.8 and 6.1.1.4'
B B 0.0013 0.0007 'International Tables Vol C Tables 4.2.6.8 and 6.1.1.4'
N N 0.0061 0.0033 'International Tables Vol C Tables 4.2.6.8 and 6.1.1.4'
O O 0.0106 0.0060 'International Tables Vol C Tables 4.2.6.8 and 6.1.1.4'

loop_
_geom_angle_atom_site_label_1
_geom_angle_atom_site_label_2
_geom_angle_atom_site_label_3
_geom_angle_site_symmetry_1
_geom_angle_site_symmetry_3
_geom_angle
_geom_angle_publ_flag
O2 B1 O1 . . 119.99(12) ?
O2 B1 C23 . . 124.64(12) ?
O1 B1 C23 . . 115.37(11) ?
C14 C1 C2 . . 122.62(12) ?
C14 C1 C6 . . 120.16(11) ?
C2 C1 C6 . . 117.22(11) ?
C3 C2 C1 . . 121.27(13) ?
C3 C2 H00H . . 119.4 ?
C1 C2 H00H . . 119.4 ?
C2 C3 C4 . . 121.10(13) ?
C2 C3 H00O . . 119.5 ?
C4 C3 H00O . . 119.5 ?
C5 C4 C3 . . 120.03(13) ?
C5 C4 H00S . . 120.0 ?
C3 C4 H00S . . 120.0 ?
C4 C5 C6 . . 120.81(14) ?
C4 C5 H00N . . 119.6 ?
C6 C5 H00N . . 119.6 ?
C7 C6 C5 . . 121.43(13) ?
C7 C6 C1 . . 119.10(11) ?
C5 C6 C1 . . 119.46(12) ?
C8 C7 C6 . . 121.62(12) ?
C8 C7 H00I . . 119.2 ?
C6 C7 H00I . . 119.2 ?
C7 C8 C9 . . 120.87(12) ?
C7 C8 C13 . . 119.72(11) ?
C9 C8 C13 . . 119.41(11) ?
C10 C9 C8 . . 121.35(12) ?
C10 C9 H00K . . 119.3 ?
C8 C9 H00K . . 119.3 ?
C9 C10 C11 . . 119.58(12) ?
C9 C10 H00Q . . 120.2 ?
C11 C10 H00Q . . 120.2 ?
C12 C11 C10 . . 121.15(12) ?
C12 C11 H00J . . 119.4 ?
C10 C11 H00J . . 119.4 ?
C11 C12 C13 . . 121.63(12) ?
C11 C12 H009 . . 119.2 ?
C13 C12 H009 . . 119.2 ?
C14 C13 C12 . . 123.83(11) ?
C14 C13 C8 . . 119.35(11) ?
C12 C13 C8 . . 116.81(11) ?
C13 C14 C1 . . 119.84(11) ?
C13 C14 C15 . . 121.14(11) ?
C1 C14 C15 . . 119.00(11) ?
N1 C15 C14 . . 112.78(10) ?
N1 C15 H00A . . 109.0 ?
C14 C15 H00A . . 109.0 ?
N1 C15 H00B . . 109.0 ?
C14 C15 H00B . . 109.0 ?
H00A C15 H00B . . 107.8 ?
N1 C16 H00G . . 109.5 ?
N1 C16 H00M . . 109.5 ?
H00G C16 H00M . . 109.5 ?
N1 C16 H00P . . 109.5 ?
H00G C16 H00P . . 109.5 ?
H00M C16 H00P . . 109.5 ?
N1 C17 C18 . . 115.12(10) ?
N1 C17 H00D . . 108.5 ?
C18 C17 H00D . . 108.5 ?
N1 C17 H00E . . 108.5 ?
C18 C17 H00E . . 108.5 ?
H00D C17 H00E . . 107.5 ?
C19 C18 C23 . . 119.49(11) ?
C19 C18 C17 . . 116.82(11) ?
C23 C18 C17 . . 123.45(11) ?
C20 C19 C18 . . 120.95(12) ?
C20 C19 H00F . . 119.5 ?
C18 C19 H00F . . 119.5 ?
C21 C20 C19 . . 120.62(12) ?
C21 C20 C24 . . 120.17(12) ?
C19 C20 C24 . . 119.20(12) ?
C22 C21 C20 . . 118.34(11) ?
C22 C21 H00L . . 120.8 ?
C20 C21 H00L . . 120.8 ?
C21 C22 C23 . . 122.73(12) ?
C21 C22 H00C . . 118.6 ?
C23 C22 H00C . . 118.6 ?
C22 C23 C18 . . 117.80(11) ?
C22 C23 B1 . . 116.48(11) ?
C18 C23 B1 . . 125.61(11) ?
N2 C24 C20 . . 179.7(2) ?
C16 N1 C17 . . 108.67(10) ?
C16 N1 C15 . . 111.39(9) ?
C17 N1 C15 . . 110.17(10) ?
B1 O1 H1 . . 109.5 ?
B1 O2 H2 . . 109.5 ?

loop_
_geom_bond_atom_site_label_1
_geom_bond_atom_site_label_2
_geom_bond_site_symmetry_2
_geom_bond_distance
_geom_bond_publ_flag
B1 O2 . 1.3442(16) ?
B1 O1 . 1.3644(17) ?
B1 C23 . 1.5985(18) ?
C1 C14 . 1.4139(17) ?
C1 C2 . 1.4335(17) ?
C1 C6 . 1.4358(18) ?
C2 C3 . 1.3631(19) ?
C2 H00H . 0.95 ?
C3 C4 . 1.412(2) ?
C3 H00O . 0.95 ?
C4 C5 . 1.360(2) ?
C4 H00S . 0.95 ?
C5 C6 . 1.4320(18) ?
C5 H00N . 0.95 ?
C6 C7 . 1.3947(18) ?
C7 C8 . 1.3939(18) ?
C7 H00I . 0.95 ?
C8 C9 . 1.4330(17) ?
C8 C13 . 1.4400(17) ?
C9 C10 . 1.3569(19) ?
C9 H00K . 0.95 ?
C10 C11 . 1.4174(19) ?
C10 H00Q . 0.95 ?
C11 C12 . 1.3617(18) ?
C11 H00J . 0.95 ?
C12 C13 . 1.4354(17) ?
C12 H009 . 0.95 ?
C13 C14 . 1.4152(16) ?
C14 C15 . 1.5134(17) ?
C15 N1 . 1.4819(16) ?
C15 H00A . 0.99 ?
C15 H00B . 0.99 ?
C16 N1 . 1.4719(15) ?
C16 H00G . 0.98 ?
C16 H00M . 0.98 ?
C16 H00P . 0.98 ?
C17 N1 . 1.4764(16) ?
C17 C18 . 1.5181(16) ?
C17 H00D . 0.99 ?
C17 H00E . 0.99 ?
C18 C19 . 1.3928(17) ?
C18 C23 . 1.4153(17) ?
C19 C20 . 1.3936(17) ?
C19 H00F . 0.95 ?
C20 C21 . 1.3898(18) ?
C20 C24 . 1.4423(18) ?
C21 C22 . 1.3854(17) ?
C21 H00L . 0.95 ?
C22 C23 . 1.4073(17) ?
C22 H00C . 0.95 ?
C24 N2 . 1.1412(19) ?
O1 H1 . 0.84 ?
O2 H2 . 0.84 ?
